data_7035218
loop_
_publ_author_name
'Cheng, Xin'
'Yang, Qian'
'Gao, Chen'
'Wang, Bing-Wu'
'Shiga, Takuya'
'Oshio, Hiroki'
'Wang, Zhe-Ming'
'Gao, Song'

_publ_section_title
;
 Thermal and light induced spin crossover behavior of a dinuclear Fe(ii)
 compound.
;
_journal_issue 25
_journal_name_full 'Dalton transactions (Cambridge, England : 2003)'
_journal_page_first 11282
_journal_page_last 11285
_journal_paper_doi 10.1039/c5dt01755f
_journal_volume 44
_journal_year 2015
_chemical_formula_moiety 'C49 H30 Cl10 Fe2 N24 S4, H2 O'
_chemical_formula_sum 'C49 H32 Cl10 Fe2 N24 O S4'
_chemical_formula_weight 1567.43
_chemical_name_systematic
;
 ? 
;
_space_group_crystal_system triclinic
_space_group_IT_number 2
_space_group_name_Hall '-P 1'
_space_group_name_H-M_alt 'P -1'
_symmetry_space_group_name_Hall '-P 1'
_symmetry_space_group_name_H-M 'P -1'
_atom_sites_solution_hydrogens geom
_atom_sites_solution_primary iterative
_atom_sites_solution_secondary difmap
_audit_creation_date 2015-04-13
_audit_creation_method
;
Olex2 1.2
(compiled 2015.01.26 svn.r3150 for OlexSys, GUI svn.r4998)
;
_audit_update_record
;
2015-05-15 deposited with the CCDC.
2015-05-19 downloaded from the CCDC.
;
_cell_angle_alpha 105.370(3)
_cell_angle_beta 93.751(3)
_cell_angle_gamma 105.820(3)
_cell_formula_units_Z 2
_cell_length_a 12.3828(4)
_cell_length_b 13.9794(5)
_cell_length_c 21.2486(8)
_cell_measurement_reflns_used 12638
_cell_measurement_temperature 180
_cell_measurement_theta_max 28.0740
_cell_measurement_theta_min 4.1280
_cell_volume 3374.5(2)
_computing_data_collection
;
CrysAlisPro, Agilent Technologies,
Version 1.171.36.28 (release 01-02-2013 CrysAlis171 .NET)
(compiled Feb  1 2013,16:14:44)
;
_computing_molecular_graphics 'Olex2 (Dolomanov et al., 2009)'
_computing_publication_material 'Olex2 (Dolomanov et al., 2009)'
_computing_structure_refinement 'XL (Sheldrick, 2008)'
_computing_structure_solution
;
Superflip (Palatinus & Chapuis, 2007;Palatinus & van der Lee, 2008;
Palatinus et al., 2012)
;
_diffrn_ambient_temperature 180
_diffrn_measured_fraction_theta_full 0.982
_diffrn_measured_fraction_theta_max 0.982
_diffrn_measurement_details
;
  1 omega   52.00   84.00   1.0000   40.0000
omega____ theta____ kappa____ phi______ frames
    -        8.8364   38.0000  -30.0000 32

  2 omega    4.00   30.00   1.0000   40.0000
omega____ theta____ kappa____ phi______ frames
    -        8.8364  -57.0000 -120.0000 26

  3 omega  -23.00   24.00   1.0000   40.0000
omega____ theta____ kappa____ phi______ frames
    -        8.8364   79.0000   71.0000 47

  4 omega  -15.00   31.00   1.0000   40.0000
omega____ theta____ kappa____ phi______ frames
    -        8.8364  -38.0000    0.0000 46

  5 omega  -16.00   50.00   1.0000   40.0000
omega____ theta____ kappa____ phi______ frames
    -        8.8364  -99.0000  150.0000 66

  6 omega  -46.00  -20.00   1.0000   40.0000
omega____ theta____ kappa____ phi______ frames
    -        8.8364  -38.0000  -30.0000 26

  7 omega  -37.00   64.00   1.0000   40.0000
omega____ theta____ kappa____ phi______ frames
    -       -9.6957   57.0000 -180.0000 101

  8 omega  -31.00   -4.00   1.0000   40.0000
omega____ theta____ kappa____ phi______ frames
    -       -9.6957   57.0000   30.0000 27

  9 omega  -38.00   64.00   1.0000   40.0000
omega____ theta____ kappa____ phi______ frames
    -       -9.6957   57.0000  -90.0000 102
;
_diffrn_measurement_device_type 'SuperNova, Dual, Cu at zero, Atlas'
_diffrn_orient_matrix_UB_11 -0.0123078000
_diffrn_orient_matrix_UB_12 0.0120829000
_diffrn_orient_matrix_UB_13 -0.0295272000
_diffrn_orient_matrix_UB_21 -0.0561990000
_diffrn_orient_matrix_UB_22 -0.0337136000
_diffrn_orient_matrix_UB_23 -0.0048344000
_diffrn_orient_matrix_UB_31 -0.0177367000
_diffrn_orient_matrix_UB_32 0.0419877000
_diffrn_orient_matrix_UB_33 0.0181730000
_diffrn_radiation_type MoK\a
_diffrn_radiation_wavelength 0.71073
_diffrn_reflns_av_R_equivalents 0.0274
_diffrn_reflns_av_unetI/netI 0.0307
_diffrn_reflns_limit_h_max 15
_diffrn_reflns_limit_h_min -15
_diffrn_reflns_limit_k_max 16
_diffrn_reflns_limit_k_min -17
_diffrn_reflns_limit_l_max 26
_diffrn_reflns_limit_l_min -26
_diffrn_reflns_number 38585
_diffrn_reflns_theta_full 26.00
_diffrn_reflns_theta_max 26.00
_diffrn_reflns_theta_min 2.88
_exptl_absorpt_coefficient_mu 1.006
_exptl_crystal_colour red
_exptl_crystal_density_diffrn 1.543
_exptl_crystal_density_method 'not measured'
_exptl_crystal_description block
_exptl_crystal_F_000 1576
_exptl_crystal_size_max 0.2
_exptl_crystal_size_mid 0.2
_exptl_crystal_size_min 0.2
_refine_diff_density_max 1.083
_refine_diff_density_min -0.796
_refine_diff_density_rms 0.077
_refine_ls_extinction_method none
_refine_ls_goodness_of_fit_ref 1.027
_refine_ls_hydrogen_treatment mixd
_refine_ls_matrix_type full
_refine_ls_number_parameters 907
_refine_ls_number_reflns 13027
_refine_ls_number_restraints 8
_refine_ls_restrained_S_all 1.046
_refine_ls_R_factor_all 0.0679
_refine_ls_R_factor_gt 0.0508
_refine_ls_shift/su_max 0.000
_refine_ls_shift/su_mean 0.000
_refine_ls_structure_factor_coef Fsqd
_refine_ls_weighting_details 'calc w=1/[\s^2^(Fo^2^)+(0.0667P)^2^+5.6966P] where P=(Fo^2^+2Fc^2^)/3'
_refine_ls_weighting_scheme calc
_refine_ls_wR_factor_gt 0.1318
_refine_ls_wR_factor_ref 0.1439
_reflns_number_gt 10254
_reflns_number_total 13027
_reflns_threshold_expression >2sigma(I)
_cod_data_source_file c5dt01755f2.cif
_cod_data_source_block 1
_cod_depositor_comments 'Adding full bibliography for 7035218--7035219.cif.'
_cod_database_code 7035218
_reflns_odcompleteness_completeness 99.84
_reflns_odcompleteness_iscentric 1
_reflns_odcompleteness_theta 24.97
_olex2_refinement_description
;
1. Fixed Uiso
 At 1.2 times of:
  All C(H) groups
 At 1.5 times of:
  All C(H,H) groups
2. Restrained distances
 O1W-H1WA
 0.85 with sigma of 0.02
 H1WA-O1W = H1WA-H1WB
 0.84 with sigma of 0.02
 H1WB-H1WA
 1.46 with sigma of 0.02
 O1W-H1WB = O1W-H1WA
 0.84 with sigma of 0.02
 C1-H1 = C23-H23
 0.96 with sigma of 0.02
;
_olex2_submission_special_instructions 'No special instructions were received'

loop_
_space_group_symop_id
_space_group_symop_operation_xyz
1 'x, y, z'
2 '-x, -y, -z'

loop_
_atom_site_label
_atom_site_type_symbol
_atom_site_fract_x
_atom_site_fract_y
_atom_site_fract_z
_atom_site_U_iso_or_equiv
_atom_site_adp_type
_atom_site_occupancy
_atom_site_calc_flag
_atom_site_refinement_flags_posn
Fe1 Fe 1.08807(4) 0.67507(4) 0.19517(2) 0.02793(12) Uani 1 d .
Fe2 Fe 0.90589(4) 0.83722(4) 0.29641(2) 0.02850(13) Uani 1 d .
S4 S 1.08995(9) 0.65485(8) -0.03551(5) 0.0436(2) Uani 1 d .
Cl3 Cl 0.18980(8) 0.34997(10) 0.00030(5) 0.0520(3) Uani 1 d .
Cl4 Cl 0.63499(9) 0.25315(11) -0.06993(6) 0.0703(4) Uani 1 d .
S1 S 1.09802(11) 1.17419(9) 0.44790(7) 0.0717(4) Uani 1 d .
Cl7 Cl 0.26565(14) 0.88863(10) 0.61103(8) 0.0911(5) Uani 1 d .
Cl9 Cl 0.92576(11) -0.02219(9) 0.09903(6) 0.0645(3) Uani 1 d .
S3 S 1.49189(10) 0.72849(13) 0.24761(6) 0.0719(4) Uani 1 d .
Cl8 Cl 0.37422(15) 0.97791(15) 0.34764(7) 0.0928(5) Uani 1 d .
Cl10 Cl 1.41709(14) 0.07807(13) 0.03206(9) 0.0890(5) Uani 1 d .
Cl5 Cl 0.95327(13) 0.60164(10) 0.60355(7) 0.0727(4) Uani 1 d .
Cl1 Cl 1.25552(12) 1.39195(11) 0.30639(7) 0.0701(3) Uani 1 d .
S2 S 0.73210(14) 1.05674(12) 0.21198(7) 0.0760(4) Uani 1 d .
Cl2 Cl 1.66677(13) 1.31452(15) 0.17068(10) 0.0970(6) Uani 1 d .
Cl6 Cl 1.44027(15) 0.56665(16) 0.58575(9) 0.0998(5) Uani 1 d .
N10 N 0.9058(2) 0.6396(2) 0.17860(12) 0.0258(6) Uani 1 d .
N15 N 0.7291(2) 0.5668(2) 0.13405(13) 0.0266(6) Uani 1 d .
N4 N 0.8411(2) 0.6972(2) 0.21226(13) 0.0269(6) Uani 1 d .
N7 N 1.2625(3) 0.7024(3) 0.21926(16) 0.0414(7) Uani 1 d .
N3 N 0.7678(2) 0.7784(2) 0.34800(14) 0.0337(6) Uani 1 d .
N9 N 1.0690(2) 0.5163(2) 0.19095(14) 0.0336(6) Uani 1 d .
N16 N 0.6249(2) 0.5059(2) 0.09594(14) 0.0306(6) Uani 1 d .
N12 N 1.1166(2) 0.8393(2) 0.21452(14) 0.0342(6) Uani 1 d .
N5 N 1.0059(2) 0.7512(2) 0.33634(13) 0.0305(6) Uani 1 d .
N27 N 1.0932(3) 0.3635(2) 0.16475(14) 0.0342(7) Uani 1 d .
N11 N 1.0753(2) 0.7037(2) 0.29998(14) 0.0320(6) Uani 1 d .
N1 N 0.9759(3) 0.9694(2) 0.37935(16) 0.0418(8) Uani 1 d .
N2 N 0.8074(3) 0.9096(3) 0.25248(16) 0.0408(7) Uani 1 d .
N6 N 1.0521(2) 0.8967(2) 0.24808(15) 0.0363(7) Uani 1 d .
N17 N 1.0973(3) 0.6901(2) 0.39908(14) 0.0350(7) Uani 1 d .
N28 N 1.1462(3) 0.2878(2) 0.13935(15) 0.0372(7) Uani 1 d .
N20 N 0.6321(2) 0.7826(2) 0.40658(15) 0.0381(7) Uani 1 d .
N8 N 1.0897(2) 0.6545(2) 0.09562(16) 0.0385(7) Uani 1 d .
N13 N 1.1997(3) 1.0021(3) 0.22668(15) 0.0403(7) Uani 1 d .
N26 N 0.9827(3) 0.4501(3) 0.21122(17) 0.0443(8) Uani 1 d .
C15 C 0.8371(3) 0.5622(3) 0.13217(16) 0.0278(7) Uani 1 d .
H15 H 0.861(3) 0.513(3) 0.1028(18) 0.033 Uiso 1 d R
C13 C 1.0890(3) 0.6534(3) 0.04120(19) 0.0337(8) Uani 1 d .
N18 N 1.1451(3) 0.6589(3) 0.44811(15) 0.0430(8) Uani 1 d .
C14 C 0.7369(3) 0.6518(3) 0.18429(16) 0.0286(7) Uani 1 d .
H14 H 0.682(3) 0.672(3) 0.1951(18) 0.034 Uiso 1 d R
N25 N 0.5435(3) 0.8061(3) 0.43944(17) 0.0469(8) Uani 1 d .
C10 C 1.0254(3) 1.0548(3) 0.40823(18) 0.0383(8) Uani 1 d .
C32 C 0.6966(3) 0.8289(3) 0.36807(19) 0.0379(8) Uani 1 d .
H32 H 0.689(4) 0.886(3) 0.356(2) 0.046 Uiso 1 d R
C17 C 0.5172(3) 0.3621(3) 0.00821(16) 0.0324(7) Uani 1 d .
C8 C 1.5486(4) 1.3339(5) 0.2056(3) 0.0725(15) Uani 1 d .
N19 N 0.7488(3) 0.6947(3) 0.3728(2) 0.0578(10) Uani 1 d .
C16 C 0.6251(3) 0.4274(3) 0.04963(17) 0.0335(8) Uani 1 d .
H16 H 0.689(4) 0.408(3) 0.0371(19) 0.040 Uiso 1 d R
C23 C 1.0199(3) 0.7419(3) 0.39551(17) 0.0335(8) Uani 1 d D
H23 H 0.986(3) 0.772(3) 0.4298(15) 0.040 Uiso 1 d DR
N14 N 1.2878(3) 1.0859(3) 0.22216(18) 0.0531(9) Uani 1 d .
C46 C 1.0613(4) 0.0062(3) 0.07846(19) 0.0471(10) Uani 1 d .
C19 C 0.3153(3) 0.3219(3) -0.01709(18) 0.0376(8) Uani 1 d .
C22 C 0.5124(3) 0.2807(3) -0.04784(18) 0.0398(8) Uani 1 d .
C42 C 1.1338(3) 0.4624(3) 0.16394(18) 0.0356(8) Uani 1 d .
H42 H 1.188(4) 0.483(3) 0.144(2) 0.043 Uiso 1 d R
C18 C 0.4158(3) 0.3817(3) 0.02337(18) 0.0361(8) Uani 1 d .
H18 H 0.403(3) 0.430(3) 0.063(2) 0.043 Uiso 1 d R
C21 C 0.4104(4) 0.2211(3) -0.0878(2) 0.0468(10) Uani 1 d .
H21 H 0.408(4) 0.166(4) -0.124(2) 0.056 Uiso 1 d R
C24 C 1.1295(3) 0.6692(3) 0.33882(17) 0.0371(8) Uani 1 d .
H24 H 1.184(4) 0.640(3) 0.331(2) 0.045 Uiso 1 d R
C43 C 1.0811(3) 0.1954(3) 0.11937(18) 0.0381(8) Uani 1 d .
H43 H 1.004(4) 0.180(3) 0.120(2) 0.046 Uiso 1 d R
C20 C 0.3118(3) 0.2423(3) -0.0720(2) 0.0427(9) Uani 1 d .
H20 H 0.245(4) 0.203(3) -0.099(2) 0.051 Uiso 1 d R
C44 C 1.2365(4) 0.1308(3) 0.0757(2) 0.0430(9) Uani 1 d .
H44 H 1.282(4) 0.198(4) 0.085(2) 0.052 Uiso 1 d R
O1W O 1.0027(4) 1.1804(3) 0.2705(2) 0.0786(11) Uani 1 d D
C45 C 1.1271(3) 0.1101(3) 0.09094(17) 0.0376(8) Uani 1 d .
C49 C 1.2790(4) 0.0508(4) 0.0492(2) 0.0549(11) Uani 1 d .
C12 C 1.3571(3) 0.7118(3) 0.23047(17) 0.0370(8) Uani 1 d .
C41 C 0.9986(4) 0.3599(3) 0.1947(2) 0.0467(10) Uani 1 d .
H41 H 0.964(4) 0.308(4) 0.203(2) 0.056 Uiso 1 d R
C1 C 1.1039(3) 0.9941(3) 0.2541(2) 0.0418(9) Uani 1 d D
H1 H 1.074(3) 1.045(3) 0.2750(19) 0.050 Uiso 1 d DR
C11 C 0.7756(3) 0.9698(3) 0.23604(19) 0.0453(9) Uani 1 d .
C2 C 1.2034(3) 0.9039(3) 0.20261(19) 0.0425(9) Uani 1 d .
H2 H 1.257(4) 0.890(3) 0.182(2) 0.051 Uiso 1 d R
C26 C 1.1449(4) 0.6182(3) 0.54728(19) 0.0484(10) Uani 1 d .
C48 C 1.2125(5) -0.0521(4) 0.0361(2) 0.0617(14) Uani 1 d .
H48 H 1.242(4) -0.106(4) 0.019(3) 0.074 Uiso 1 d R
C47 C 1.1048(5) -0.0735(4) 0.0507(2) 0.0584(13) Uani 1 d .
H47 H 1.061(5) -0.137(4) 0.042(3) 0.070 Uiso 1 d R
C39 C 0.2910(4) 0.9063(4) 0.5353(3) 0.0684(15) Uani 1 d .
C36 C 0.3402(4) 0.9438(4) 0.4187(2) 0.0661(14) Uani 1 d .
C40 C 0.3787(4) 0.8740(3) 0.5066(3) 0.0558(12) Uani 1 d .
H40 H 0.425(4) 0.848(4) 0.535(2) 0.067 Uiso 1 d R
C25 C 1.0947(4) 0.6542(3) 0.4969(2) 0.0457(9) Uani 1 d .
H25 H 1.019(4) 0.667(3) 0.499(2) 0.055 Uiso 1 d R
C5 C 1.3657(4) 1.3652(4) 0.2653(2) 0.0607(12) Uani 1 d .
C37 C 0.2534(4) 0.9742(5) 0.4478(3) 0.0746(17) Uani 1 d .
H37 H 0.213(5) 1.018(5) 0.428(3) 0.090 Uiso 1 d R
C27 C 1.0884(5) 0.5919(3) 0.5976(2) 0.0577(12) Uani 1 d .
C34 C 0.4948(3) 0.8607(3) 0.4158(2) 0.0466(10) Uani 1 d .
H34 H 0.520(4) 0.890(3) 0.376(2) 0.056 Uiso 1 d R
C35 C 0.4027(3) 0.8932(3) 0.4475(2) 0.0527(11) Uani 1 d .
C9 C 1.4657(4) 1.2488(5) 0.2122(3) 0.0696(15) Uani 1 d .
H9 H 1.493(5) 1.189(5) 0.191(3) 0.083 Uiso 1 d R
C38 C 0.2280(4) 0.9541(4) 0.5054(3) 0.0771(19) Uani 1 d .
H38 H 0.164(5) 0.980(5) 0.526(3) 0.092 Uiso 1 d R
C33 C 0.6678(4) 0.7008(4) 0.4079(3) 0.0596(12) Uani 1 d .
H33 H 0.640(4) 0.657(4) 0.431(3) 0.072 Uiso 1 d R
C30 C 1.3029(5) 0.5752(4) 0.5905(3) 0.0697(14) Uani 1 d .
C3 C 1.2811(4) 1.1745(4) 0.2473(2) 0.0558(11) Uani 1 d .
H3 H 1.216(4) 1.191(4) 0.270(2) 0.067 Uiso 1 d R
C31 C 1.2533(5) 0.6095(4) 0.5444(2) 0.0571(12) Uani 1 d .
H31 H 1.293(4) 0.624(4) 0.509(3) 0.068 Uiso 1 d R
C4 C 1.3729(4) 1.2664(4) 0.2431(2) 0.0551(11) Uani 1 d .
C6 C 1.4477(5) 1.4508(5) 0.2573(3) 0.0679(14) Uani 1 d .
H6 H 1.433(5) 1.514(5) 0.275(3) 0.082 Uiso 1 d R
C28 C 1.1372(6) 0.5557(4) 0.6435(2) 0.0696(15) Uani 1 d .
H28 H 1.098(5) 0.524(4) 0.675(3) 0.083 Uiso 1 d R
C29 C 1.2438(7) 0.5467(5) 0.6397(3) 0.0794(17) Uani 1 d .
H29 H 1.288(5) 0.520(5) 0.671(3) 0.095 Uiso 1 d R
C7 C 1.5376(5) 1.4331(5) 0.2273(3) 0.0757(16) Uani 1 d .
H7 H 1.598(5) 1.491(5) 0.217(3) 0.091 Uiso 1 d R
H1WA H 0.995(5) 1.217(5) 0.3077(17) 0.114 Uiso 1 d DR
H1WB H 0.9287(18) 1.158(5) 0.263(3) 0.114 Uiso 1 d DR

loop_
_atom_site_aniso_label
_atom_site_aniso_U_11
_atom_site_aniso_U_22
_atom_site_aniso_U_33
_atom_site_aniso_U_23
_atom_site_aniso_U_13
_atom_site_aniso_U_12
Fe1 0.0204(2) 0.0341(3) 0.0285(2) 0.00431(19) 0.00261(18) 0.0119(2)
Fe2 0.0217(2) 0.0279(2) 0.0320(3) 0.00006(19) 0.00317(19) 0.00991(19)
S4 0.0494(6) 0.0486(6) 0.0330(5) -0.0002(4) 0.0023(4) 0.0279(5)
Cl3 0.0269(5) 0.0843(8) 0.0486(6) 0.0257(5) 0.0084(4) 0.0164(5)
Cl4 0.0380(6) 0.0900(9) 0.0562(7) -0.0254(6) -0.0011(5) 0.0237(6)
S1 0.0570(7) 0.0389(6) 0.0909(9) -0.0193(6) 0.0202(7) 0.0040(5)
Cl7 0.0994(11) 0.0548(7) 0.1090(11) 0.0016(7) 0.0740(10) 0.0151(7)
Cl9 0.0600(7) 0.0573(7) 0.0660(7) 0.0230(6) 0.0080(6) -0.0028(6)
S3 0.0337(6) 0.1104(11) 0.0598(7) -0.0033(7) 0.0012(5) 0.0319(7)
Cl8 0.1019(11) 0.1373(14) 0.0539(7) 0.0094(8) -0.0018(7) 0.0807(11)
Cl10 0.0867(10) 0.1084(12) 0.1132(12) 0.0486(10) 0.0568(9) 0.0707(10)
Cl5 0.0941(10) 0.0662(8) 0.0651(8) 0.0214(6) 0.0386(7) 0.0277(7)
Cl1 0.0667(8) 0.0691(8) 0.0674(8) 0.0215(6) 0.0110(6) 0.0078(6)
S2 0.0897(10) 0.0739(9) 0.0824(9) 0.0249(7) 0.0022(8) 0.0544(8)
Cl2 0.0579(8) 0.1276(14) 0.1372(14) 0.0909(12) 0.0363(9) 0.0236(9)
Cl6 0.0876(11) 0.1262(14) 0.1111(13) 0.0671(11) -0.0016(9) 0.0458(10)
N10 0.0216(13) 0.0295(14) 0.0257(13) 0.0022(11) 0.0043(10) 0.0124(11)
N15 0.0212(13) 0.0281(14) 0.0272(13) 0.0039(11) 0.0019(11) 0.0066(11)
N4 0.0219(14) 0.0297(14) 0.0283(14) 0.0036(11) 0.0053(11) 0.0108(11)
N7 0.0328(18) 0.0489(19) 0.0424(18) 0.0090(14) 0.0053(14) 0.0165(15)
N3 0.0263(15) 0.0347(16) 0.0361(15) 0.0012(12) 0.0075(12) 0.0109(12)
N9 0.0310(16) 0.0408(17) 0.0295(15) 0.0054(12) 0.0070(12) 0.0156(13)
N16 0.0206(14) 0.0324(15) 0.0326(15) 0.0053(12) -0.0006(11) 0.0033(12)
N12 0.0264(15) 0.0425(17) 0.0315(15) 0.0065(13) 0.0057(12) 0.0108(13)
N5 0.0247(14) 0.0359(16) 0.0284(14) 0.0014(12) 0.0044(11) 0.0128(12)
N27 0.0353(16) 0.0395(17) 0.0316(15) 0.0086(13) 0.0077(12) 0.0185(14)
N11 0.0249(14) 0.0413(16) 0.0315(15) 0.0078(12) 0.0056(11) 0.0152(13)
N1 0.0323(17) 0.0384(18) 0.0442(18) -0.0055(15) 0.0035(14) 0.0118(14)
N2 0.0358(17) 0.0424(18) 0.0462(18) 0.0059(14) 0.0040(14) 0.0222(15)
N6 0.0296(16) 0.0360(16) 0.0437(17) 0.0086(13) 0.0077(13) 0.0128(13)
N17 0.0368(17) 0.0420(17) 0.0274(15) 0.0089(12) 0.0013(12) 0.0160(14)
N28 0.0391(17) 0.0392(18) 0.0375(16) 0.0073(13) 0.0076(13) 0.0219(15)
N20 0.0268(15) 0.0454(18) 0.0406(17) 0.0043(14) 0.0106(13) 0.0154(14)
N8 0.0273(16) 0.0449(18) 0.0417(19) 0.0067(14) 0.0080(13) 0.0133(14)
N13 0.0359(17) 0.0485(19) 0.0372(17) 0.0203(14) 0.0058(13) 0.0061(14)
N26 0.049(2) 0.0485(19) 0.0498(19) 0.0223(16) 0.0268(16) 0.0254(16)
C15 0.0223(16) 0.0305(17) 0.0296(17) 0.0037(14) 0.0039(13) 0.0114(14)
C13 0.0221(17) 0.0312(18) 0.042(2) -0.0023(15) 0.0036(14) 0.0118(14)
N18 0.048(2) 0.0496(19) 0.0350(17) 0.0143(14) 0.0031(14) 0.0198(16)
C14 0.0233(17) 0.0297(17) 0.0326(17) 0.0037(13) 0.0059(13) 0.0125(14)
N25 0.0330(17) 0.058(2) 0.0496(19) 0.0083(16) 0.0192(15) 0.0179(16)
C10 0.0336(19) 0.043(2) 0.039(2) 0.0033(17) 0.0125(16) 0.0191(18)
C32 0.0302(19) 0.037(2) 0.044(2) 0.0037(16) 0.0103(16) 0.0132(16)
C17 0.0258(17) 0.0378(19) 0.0291(17) 0.0086(14) 0.0025(13) 0.0041(15)
C8 0.050(3) 0.096(4) 0.079(4) 0.055(3) 0.013(2) 0.004(3)
N19 0.047(2) 0.053(2) 0.091(3) 0.030(2) 0.035(2) 0.0282(18)
C16 0.0243(17) 0.041(2) 0.0322(18) 0.0077(15) 0.0059(14) 0.0076(15)
C23 0.0325(19) 0.0374(19) 0.0272(17) 0.0020(14) 0.0052(14) 0.0124(15)
N14 0.048(2) 0.057(2) 0.054(2) 0.0284(18) 0.0131(17) 0.0037(18)
C46 0.064(3) 0.043(2) 0.035(2) 0.0132(17) 0.0011(18) 0.016(2)
C19 0.0244(18) 0.053(2) 0.039(2) 0.0229(17) 0.0076(15) 0.0068(16)
C22 0.0304(19) 0.043(2) 0.039(2) 0.0061(16) 0.0043(15) 0.0063(16)
C42 0.0303(19) 0.037(2) 0.0353(19) 0.0016(15) 0.0064(15) 0.0109(16)
C18 0.0287(18) 0.046(2) 0.0347(19) 0.0152(16) 0.0066(15) 0.0084(16)
C21 0.045(2) 0.045(2) 0.038(2) 0.0014(17) -0.0037(17) 0.0055(19)
C24 0.036(2) 0.047(2) 0.0325(19) 0.0085(16) 0.0056(15) 0.0224(18)
C43 0.038(2) 0.045(2) 0.0350(19) 0.0132(16) 0.0080(16) 0.0164(18)
C20 0.0276(19) 0.048(2) 0.043(2) 0.0150(18) 0.0000(16) -0.0035(17)
C44 0.053(3) 0.041(2) 0.043(2) 0.0162(18) 0.0116(18) 0.023(2)
O1W 0.085(3) 0.049(2) 0.098(3) 0.0130(19) 0.020(2) 0.0207(19)
C45 0.050(2) 0.0367(19) 0.0286(17) 0.0106(15) 0.0037(16) 0.0171(17)
C49 0.074(3) 0.062(3) 0.050(2) 0.023(2) 0.023(2) 0.045(3)
C12 0.035(2) 0.042(2) 0.0330(18) 0.0036(15) 0.0059(15) 0.0157(16)
C41 0.054(3) 0.049(2) 0.054(2) 0.027(2) 0.030(2) 0.026(2)
C1 0.039(2) 0.039(2) 0.049(2) 0.0139(17) 0.0074(17) 0.0142(17)
C11 0.043(2) 0.050(2) 0.042(2) 0.0024(18) 0.0019(17) 0.024(2)
C2 0.034(2) 0.056(3) 0.037(2) 0.0121(18) 0.0098(16) 0.0141(19)
C26 0.065(3) 0.042(2) 0.037(2) 0.0111(17) 0.0073(19) 0.015(2)
C48 0.101(4) 0.050(3) 0.050(3) 0.013(2) 0.015(3) 0.049(3)
C47 0.094(4) 0.037(2) 0.045(2) 0.0108(19) 0.006(2) 0.022(2)
C39 0.050(3) 0.048(3) 0.079(3) -0.014(2) 0.027(3) -0.001(2)
C36 0.044(3) 0.075(3) 0.064(3) -0.013(2) -0.005(2) 0.030(2)
C40 0.040(2) 0.046(2) 0.067(3) -0.006(2) 0.022(2) 0.0074(19)
C25 0.051(3) 0.044(2) 0.040(2) 0.0099(17) 0.0070(19) 0.015(2)
C5 0.050(3) 0.071(3) 0.054(3) 0.027(2) -0.002(2) 0.002(2)
C37 0.045(3) 0.087(4) 0.072(4) -0.019(3) -0.005(3) 0.033(3)
C27 0.086(4) 0.045(2) 0.041(2) 0.0125(19) 0.014(2) 0.017(2)
C34 0.030(2) 0.052(2) 0.048(2) -0.0024(19) 0.0066(17) 0.0136(18)
C35 0.028(2) 0.056(3) 0.057(3) -0.013(2) 0.0042(18) 0.0142(19)
C9 0.047(3) 0.094(4) 0.075(3) 0.055(3) 0.010(2) 0.004(3)
C38 0.029(2) 0.070(3) 0.104(5) -0.023(3) 0.009(3) 0.016(2)
C33 0.048(3) 0.067(3) 0.084(3) 0.038(3) 0.031(2) 0.028(2)
C30 0.084(4) 0.072(3) 0.059(3) 0.027(3) 0.003(3) 0.029(3)
C3 0.050(3) 0.066(3) 0.054(3) 0.026(2) 0.009(2) 0.014(2)
C31 0.071(3) 0.058(3) 0.045(2) 0.020(2) 0.003(2) 0.022(2)
C4 0.048(3) 0.059(3) 0.057(3) 0.030(2) 0.003(2) 0.002(2)
C6 0.065(3) 0.072(3) 0.066(3) 0.040(3) 0.007(3) 0.001(3)
C28 0.113(5) 0.057(3) 0.042(3) 0.019(2) 0.018(3) 0.025(3)
C29 0.118(5) 0.074(4) 0.053(3) 0.029(3) 0.001(3) 0.031(4)
C7 0.067(4) 0.079(4) 0.078(4) 0.047(3) 0.007(3) -0.005(3)

loop_
_atom_type_symbol
_atom_type_description
_atom_type_scat_dispersion_real
_atom_type_scat_dispersion_imag
_atom_type_scat_source
C C 0.0033 0.0016 'International Tables Vol C Tables 4.2.6.8 and 6.1.1.4'
H H 0.0000 0.0000 'International Tables Vol C Tables 4.2.6.8 and 6.1.1.4'
Fe Fe 0.3463 0.8444 'International Tables Vol C Tables 4.2.6.8 and 6.1.1.4'
N N 0.0061 0.0033 'International Tables Vol C Tables 4.2.6.8 and 6.1.1.4'
O O 0.0106 0.0060 'International Tables Vol C Tables 4.2.6.8 and 6.1.1.4'
S S 0.1246 0.1234 'International Tables Vol C Tables 4.2.6.8 and 6.1.1.4'
Cl Cl 0.1484 0.1585 'International Tables Vol C Tables 4.2.6.8 and 6.1.1.4'

loop_
_geom_angle_atom_site_label_1
_geom_angle_atom_site_label_2
_geom_angle_atom_site_label_3
_geom_angle
N10 Fe1 N11 86.90(10)
N7 Fe1 N10 174.00(12)
N7 Fe1 N9 86.70(12)
N7 Fe1 N12 89.51(12)
N7 Fe1 N11 88.20(11)
N9 Fe1 N10 89.60(11)
N9 Fe1 N12 171.55(11)
N9 Fe1 N11 87.15(11)
N12 Fe1 N10 93.52(10)
N12 Fe1 N11 85.18(11)
N8 Fe1 N10 89.35(11)
N8 Fe1 N7 95.73(12)
N8 Fe1 N9 96.07(12)
N8 Fe1 N12 91.82(12)
N8 Fe1 N11 175.05(11)
N4 Fe2 N5 86.46(10)
N4 Fe2 N6 90.90(11)
N3 Fe2 N4 90.41(10)
N3 Fe2 N5 89.31(11)
N3 Fe2 N6 177.12(11)
N1 Fe2 N4 176.78(11)
N1 Fe2 N3 90.41(12)
N1 Fe2 N5 90.43(11)
N1 Fe2 N6 88.14(12)
N2 Fe2 N4 89.48(11)
N2 Fe2 N3 91.08(12)
N2 Fe2 N5 175.93(11)
N2 Fe2 N1 93.62(12)
N2 Fe2 N6 91.49(12)
N6 Fe2 N5 88.21(11)
N4 N10 Fe1 126.96(19)
C15 N10 Fe1 125.5(2)
C15 N10 N4 107.5(2)
C15 N15 N16 133.6(3)
C14 N15 N16 121.1(3)
C14 N15 C15 105.3(3)
N10 N4 Fe2 125.70(19)
C14 N4 Fe2 127.5(2)
C14 N4 N10 106.8(3)
C12 N7 Fe1 176.2(3)
C32 N3 Fe2 122.5(3)
C32 N3 N19 108.2(3)
N19 N3 Fe2 128.6(2)
N26 N9 Fe1 127.2(2)
C42 N9 Fe1 125.2(3)
C42 N9 N26 107.4(3)
C16 N16 N15 117.0(3)
N6 N12 Fe1 126.4(2)
C2 N12 Fe1 125.9(3)
C2 N12 N6 107.4(3)
N11 N5 Fe2 122.3(2)
C23 N5 Fe2 130.0(2)
C23 N5 N11 107.5(3)
C42 N27 N28 122.7(3)
C42 N27 C41 105.1(3)
C41 N27 N28 132.2(3)
N5 N11 Fe1 129.3(2)
C24 N11 Fe1 123.3(2)
C24 N11 N5 107.2(3)
C10 N1 Fe2 157.6(3)
C11 N2 Fe2 163.4(3)
N12 N6 Fe2 126.1(2)
C1 N6 Fe2 126.4(3)
C1 N6 N12 106.7(3)
C23 N17 N18 135.0(3)
C24 N17 N18 119.4(3)
C24 N17 C23 105.6(3)
C43 N28 N27 115.1(3)
C32 N20 N25 131.6(3)
C33 N20 N25 123.2(3)
C33 N20 C32 105.1(3)
C13 N8 Fe1 172.6(3)
C1 N13 N14 133.8(4)
C1 N13 C2 105.5(3)
C2 N13 N14 120.6(3)
C41 N26 N9 106.8(3)
N10 C15 N15 109.6(3)
N8 C13 S4 178.5(4)
C25 N18 N17 118.0(3)
N4 C14 N15 110.8(3)
C34 N25 N20 114.4(3)
N1 C10 S1 178.3(3)
N3 C32 N20 109.5(4)
C22 C17 C16 121.6(3)
C18 C17 C16 120.2(3)
C18 C17 C22 118.1(3)
C9 C8 Cl2 119.1(5)
C7 C8 Cl2 120.6(4)
C7 C8 C9 120.4(6)
C33 N19 N3 105.7(3)
N16 C16 C17 118.5(3)
N5 C23 N17 109.4(3)
C3 N14 N13 117.3(4)
C45 C46 Cl9 120.0(3)
C47 C46 Cl9 119.8(4)
C47 C46 C45 120.2(4)
C18 C19 Cl3 119.5(3)
C20 C19 Cl3 118.9(3)
C20 C19 C18 121.6(4)
C17 C22 Cl4 120.5(3)
C21 C22 Cl4 118.2(3)
C21 C22 C17 121.3(4)
N9 C42 N27 110.1(3)
C19 C18 C17 119.7(4)
C20 C21 C22 119.5(4)
N11 C24 N17 110.3(3)
N28 C43 C45 119.7(4)
C19 C20 C21 119.8(4)
C49 C44 C45 120.2(4)
C46 C45 C43 120.7(4)
C44 C45 C46 118.8(4)
C44 C45 C43 120.5(4)
C44 C49 Cl10 119.6(4)
C44 C49 C48 120.6(5)
C48 C49 Cl10 119.8(3)
N7 C12 S3 178.4(4)
N26 C41 N27 110.5(4)
N6 C1 N13 110.0(3)
N2 C11 S2 179.0(4)
N12 C2 N13 110.3(3)
C27 C26 C25 123.0(4)
C31 C26 C25 118.5(4)
C31 C26 C27 118.4(4)
C47 C48 C49 119.8(4)
C48 C47 C46 120.4(5)
C40 C39 Cl7 118.3(5)
C38 C39 Cl7 120.1(4)
C38 C39 C40 121.5(5)
C37 C36 Cl8 117.8(5)
C37 C36 C35 120.9(6)
C35 C36 Cl8 121.2(4)
C35 C40 C39 118.2(5)
N18 C25 C26 117.2(4)
C4 C5 Cl1 121.9(4)
C4 C5 C6 121.9(5)
C6 C5 Cl1 116.3(5)
C38 C37 C36 119.8(6)
C26 C27 Cl5 120.3(4)
C28 C27 Cl5 118.0(4)
C28 C27 C26 121.6(5)
N25 C34 C35 119.3(4)
C36 C35 C34 120.4(5)
C40 C35 C36 119.7(4)
C40 C35 C34 119.9(4)
C8 C9 C4 118.4(6)
C37 C38 C39 119.9(5)
N19 C33 N20 111.5(4)
C31 C30 Cl6 118.8(4)
C31 C30 C29 120.6(6)
C29 C30 Cl6 120.6(4)
N14 C3 C4 119.1(5)
C30 C31 C26 120.2(5)
C5 C4 C9 119.9(4)
C5 C4 C3 121.7(5)
C9 C4 C3 118.3(5)
C7 C6 C5 117.8(6)
C29 C28 C27 119.2(5)
C28 C29 C30 119.9(5)
C6 C7 C8 121.6(5)

loop_
_geom_bond_atom_site_label_1
_geom_bond_atom_site_label_2
_geom_bond_distance
Fe1 N10 2.158(3)
Fe1 N7 2.091(3)
Fe1 N9 2.143(3)
Fe1 N12 2.146(3)
Fe1 N11 2.180(3)
Fe1 N8 2.060(3)
Fe2 N4 2.185(3)
Fe2 N3 2.181(3)
Fe2 N5 2.217(3)
Fe2 N1 2.114(3)
Fe2 N2 2.100(3)
Fe2 N6 2.213(3)
S4 C13 1.636(4)
Cl3 C19 1.742(4)
Cl4 C22 1.728(4)
S1 C10 1.625(4)
Cl7 C39 1.727(6)
Cl9 C46 1.729(5)
S3 C12 1.623(4)
Cl8 C36 1.743(6)
Cl10 C49 1.732(5)
Cl5 C27 1.725(6)
Cl1 C5 1.739(5)
S2 C11 1.637(4)
Cl2 C8 1.737(6)
Cl6 C30 1.745(6)
N10 N4 1.387(3)
N10 C15 1.300(4)
N15 N16 1.394(4)
N15 C15 1.359(4)
N15 C14 1.347(4)
N4 C14 1.294(4)
N7 C12 1.145(5)
N3 C32 1.299(4)
N3 N19 1.375(5)
N9 N26 1.385(4)
N9 C42 1.304(4)
N16 C16 1.266(4)
N12 N6 1.382(4)
N12 C2 1.289(5)
N5 N11 1.380(4)
N5 C23 1.303(4)
N27 N28 1.402(4)
N27 C42 1.342(5)
N27 C41 1.364(5)
N11 C24 1.297(5)
N1 C10 1.159(5)
N2 C11 1.141(5)
N6 C1 1.305(5)
N17 N18 1.389(4)
N17 C23 1.359(4)
N17 C24 1.348(5)
N28 C43 1.263(5)
N20 N25 1.404(4)
N20 C32 1.346(5)
N20 C33 1.340(6)
N8 C13 1.152(5)
N13 N14 1.396(5)
N13 C1 1.346(5)
N13 C2 1.347(5)
N26 C41 1.290(5)
N18 C25 1.253(5)
N25 C34 1.271(6)
C17 C16 1.466(5)
C17 C22 1.398(5)
C17 C18 1.396(5)
C8 C9 1.390(7)
C8 C7 1.388(9)
N19 C33 1.297(6)
N14 C3 1.240(6)
C46 C45 1.403(6)
C46 C47 1.379(6)
C19 C18 1.378(5)
C19 C20 1.372(6)
C22 C21 1.387(5)
C21 C20 1.374(6)
C43 C45 1.465(5)
C44 C45 1.384(6)
C44 C49 1.369(5)
C49 C48 1.391(7)
C26 C25 1.467(6)
C26 C27 1.390(6)
C26 C31 1.385(7)
C48 C47 1.360(8)
C39 C40 1.400(6)
C39 C38 1.379(9)
C36 C37 1.384(7)
C36 C35 1.393(7)
C40 C35 1.387(7)
C5 C4 1.366(7)
C5 C6 1.400(7)
C37 C38 1.363(9)
C27 C28 1.388(7)
C34 C35 1.478(5)
C9 C4 1.406(7)
C30 C31 1.377(7)
C30 C29 1.395(8)
C3 C4 1.493(6)
C6 C7 1.366(8)
C28 C29 1.366(9)
